data_4035275
loop_
_publ_author_name
'Liu, Yan'
'Chen, Xiao-Lan'
'Zeng, Fan-Lin'
'Sun, Kai'
'Qu, Chen'
'Fan, Lu-Lu'
'An, Zi-Long'
'Li, Rui'
'Jing, Chun-Feng'
'Wei, Sheng-Kai'
'Qu, Ling-Bo'
'Yu, Bing'
'Sun, Yuan-Qiang'
'Zhao, Yu-Fen'

_publ_section_title
;
 Phosphorus Radical-Initiated Cascade Reaction To Access
 2-Phosphoryl-Substituted Quinoxalines.
;
_journal_issue 19
_journal_name_full 'The Journal of organic chemistry'
_journal_page_first 11727
_journal_page_last 11735
_journal_paper_doi 10.1021/acs.joc.8b01657
_journal_volume 83
_journal_year 2018
_chemical_formula_moiety 'C20 H15 N2 O P'
_chemical_formula_sum 'C20 H15 N2 O P'
_chemical_formula_weight 330.32
_space_group_crystal_system triclinic
_space_group_IT_number 2
_space_group_name_Hall '-P 1'
_space_group_name_H-M_alt 'P -1'
_symmetry_Int_Tables_number 2
_atom_sites_solution_primary iterative
_audit_creation_date 2018-04-16
_audit_creation_method
;
Olex2 1.2
(compiled 2018.04.03 svn.r3497 for OlexSys, GUI svn.r5486)
;
_cell_angle_alpha 110.835(4)
_cell_angle_beta 102.211(4)
_cell_angle_gamma 92.540(4)
_cell_formula_units_Z 2
_cell_length_a 8.4116(3)
_cell_length_b 10.4562(5)
_cell_length_c 10.4805(5)
_cell_measurement_reflns_used 6965
_cell_measurement_temperature 150.00(10)
_cell_measurement_theta_max 28.8950
_cell_measurement_theta_min 2.1100
_cell_volume 834.78(7)
_computing_cell_refinement 'CrysAlisPro 1.171.39.27b (Rigaku OD, 2015)'
_computing_data_collection 'CrysAlisPro 1.171.39.27b (Rigaku OD, 2015)'
_computing_data_reduction 'CrysAlisPro 1.171.39.27b (Rigaku OD, 2015)'
_computing_molecular_graphics 'Olex2 (Dolomanov et al., 2009)'
_computing_publication_material 'Olex2 (Dolomanov et al., 2009)'
_computing_structure_refinement 'olex2.refine (Bourhis et al., 2015)'
_computing_structure_solution 'olex2.solve (Bourhis et al., 2015)'
_diffrn_ambient_environment N~2~
_diffrn_ambient_temperature 150.00(10)
_diffrn_detector 'CCD plate'
_diffrn_measured_fraction_theta_full 0.8816
_diffrn_measured_fraction_theta_max 0.8772
_diffrn_measurement_details
;
List of Runs (angles in degrees, time in seconds):

  # Type    Start    End  Width  t~exp~   \w     \q     \k     \f   Frames
--------------------------------------------------------------------------
  1  \w     57.00  88.00   0.50    0.80    --   10.60  57.00  60.00   62
  2  \w    -40.00  77.00   0.50    0.80    --  -10.90  57.00 -30.00  234
  3  \w     47.00  73.00   0.50    0.80    --  -10.90  57.00  30.00   52
  4  \w    -97.00 -27.00   0.50    0.80    --  -10.90 -38.00 120.00  140
  5  \w      8.00  34.00   0.50    0.80    --  -10.90 -38.00 120.00   52
  6  \w    -25.00   2.00   0.50    0.80    --  -10.90  57.00  30.00   54
  7  \w    -95.00  31.00   0.50    0.80    --  -10.90 -82.00-120.00  252
  8  \w    -98.00   7.00   0.50    0.80    --  -10.90 -57.00  60.00  210
;
_diffrn_measurement_device 'four-circle diffractometer'
_diffrn_measurement_device_type 'XtaLAB AFC12 (RINC): Kappa single'
_diffrn_measurement_method '\w scans'
_diffrn_orient_matrix_type 'CrysAlisPro convention (1999,Acta A55,543-557)'
_diffrn_orient_matrix_UB_11 0.0320282000
_diffrn_orient_matrix_UB_12 -0.0294011000
_diffrn_orient_matrix_UB_13 0.0499339000
_diffrn_orient_matrix_UB_21 0.0790643000
_diffrn_orient_matrix_UB_22 0.0079607000
_diffrn_orient_matrix_UB_23 -0.0120225000
_diffrn_orient_matrix_UB_31 0.0172154000
_diffrn_orient_matrix_UB_32 0.0665741000
_diffrn_orient_matrix_UB_33 0.0541853000
_diffrn_radiation_monochromator graphite
_diffrn_radiation_probe x-ray
_diffrn_radiation_type 'Mo K\a'
_diffrn_radiation_wavelength 0.71073
_diffrn_reflns_av_R_equivalents 0.0208
_diffrn_reflns_av_unetI/netI 0.0243
_diffrn_reflns_limit_h_max 11
_diffrn_reflns_limit_h_min -11
_diffrn_reflns_limit_k_max 10
_diffrn_reflns_limit_k_min -14
_diffrn_reflns_limit_l_max 13
_diffrn_reflns_limit_l_min -14
_diffrn_reflns_number 10862
_diffrn_reflns_theta_full 28.9479
_diffrn_reflns_theta_max 28.95
_diffrn_reflns_theta_min 2.10
_diffrn_source 'fine-focus sealed X-ray tube'
_diffrn_source_type 'Enhance (Mo) X-ray Source'
_exptl_absorpt_coefficient_mu 0.173
_exptl_absorpt_correction_T_max 1.00000
_exptl_absorpt_correction_T_min 0.83411
_exptl_absorpt_correction_type multi-scan
_exptl_absorpt_process_details
;
CrysAlisPro 1.171.39.27b (Rigaku Oxford Diffraction, 2015)
Empirical absorption correction using spherical harmonics,
 implemented in SCALE3 ABSPACK scaling algorithm.
;
_exptl_crystal_density_diffrn 1.3141
_exptl_crystal_F_000 344.3391
_refine_diff_density_max 0.3531
_refine_diff_density_min -0.3324
_refine_diff_density_rms 0.0496
_refine_ls_d_res_high 0.7342
_refine_ls_d_res_low 9.6884
_refine_ls_goodness_of_fit_ref 1.0501
_refine_ls_hydrogen_treatment constr
_refine_ls_matrix_type full
_refine_ls_number_constraints 30
_refine_ls_number_parameters 217
_refine_ls_number_reflns 3880
_refine_ls_number_restraints 0
_refine_ls_restrained_S_all 1.0501
_refine_ls_R_factor_all 0.0381
_refine_ls_R_factor_gt 0.0346
_refine_ls_shift/su_max 0.0020
_refine_ls_shift/su_mean 0.0005
_refine_ls_structure_factor_coef Fsqd
_refine_ls_weighting_details 'w=1/[\s^2^(Fo^2^)+(0.0377P)^2^+0.3797P] where P=(Fo^2^+2Fc^2^)/3'
_refine_ls_weighting_scheme calc
_refine_ls_wR_factor_gt 0.0879
_refine_ls_wR_factor_ref 0.0898
_reflns_Friedel_coverage 0.0
_reflns_limit_h_max 11
_reflns_limit_h_min -11
_reflns_limit_k_max 12
_reflns_limit_k_min -14
_reflns_limit_l_max 14
_reflns_limit_l_min 0
_reflns_number_gt 3500
_reflns_number_total 3880
_reflns_threshold_expression I>=2u(I)
_cod_data_source_file jo8b01657_si_003.cif
_cod_data_source_block HY
_cod_depositor_comments
;

2020-08-18
Z value and formula fixed to values more according to usual
chemical conventions.                 miguel
;
_cod_original_formula_sum 'C10 H7.5 N O0.5 P0.5'
_cod_original_formula_weight 165.16
_cod_original_formula_moiety '0.5(C20 H15 N2 O P)'
_cod_original_formula_units_Z 4
_cod_database_code 4035275
_chemical_oxdiff_usercomment 'C H O'
_reflns_odcompleteness_completeness 99.82
_reflns_odcompleteness_iscentric 1
_reflns_odcompleteness_theta 26.32
_olex2_refinement_description
;
1. Fixed Uiso
 At 1.2 times of:
  All C(H) groups
2.a Aromatic/amide H refined with riding coordinates:
 C5aa(H5aa), C6aa(H6aa), C8aa(H8aa), C9aa(H9aa), C3ba(H3ba), C4ba(H4ba),
 C5ba(H5ba), C6ba(H6ba), C7ba(H7ba), C8ba(H8ba), C9ba(H9ba), C0ca(H0ca),
 C1ca(H1ca), C2ca(H2ca), C3ca(H3ca)
;
_olex2_submission_special_instructions 'No special instructions were received'
_oxdiff_exptl_absorpt_empirical_details
;
Empirical correction (ABSPACK) includes:
- Absorption correction using spherical harmonics
- Frame scaling
;
_oxdiff_exptl_absorpt_empirical_full_max 1.272
_oxdiff_exptl_absorpt_empirical_full_min 0.669

loop_
_space_group_symop_id
_space_group_symop_operation_xyz
1 x,y,z
2 -x,-y,-z

loop_
_atom_site_label
_atom_site_type_symbol
_atom_site_fract_x
_atom_site_fract_y
_atom_site_fract_z
_atom_site_U_iso_or_equiv
_atom_site_adp_type
_atom_site_occupancy
_atom_site_refinement_flags_posn
P P 0.10293(4) 0.26441(3) 0.19024(3) 0.01574(9) Uani 1.000000 .
O O 0.15189(11) 0.17115(9) 0.06438(9) 0.0215(2) Uani 1.000000 .
N2 N 0.08267(13) 0.24520(11) 0.43870(11) 0.0201(2) Uani 1.000000 .
C2 C 0.15376(14) 0.20119(12) 0.33287(12) 0.0169(2) Uani 1.000000 .
N1 N 0.30686(14) 0.04824(12) 0.41935(12) 0.0259(2) Uani 1.000000 .
C1 C 0.26604(16) 0.10282(14) 0.32364(13) 0.0222(3) Uani 1.000000 .
H5aa H 0.31268(16) 0.07585(14) 0.24673(13) 0.0266(3) Uiso 1.000000 R
C7 C 0.26915(19) 0.03492(15) 0.63569(15) 0.0296(3) Uani 1.000000 .
H6aa H 0.34257(19) -0.02960(15) 0.63081(15) 0.0356(4) Uiso 1.000000 R
C8 C 0.23297(16) 0.09021(13) 0.52899(13) 0.0209(3) Uani 1.000000 .
C4 C 0.04672(17) 0.22933(16) 0.65404(14) 0.0278(3) Uani 1.000000 .
H8aa H -0.02728(17) 0.29354(16) 0.66097(14) 0.0334(4) Uiso 1.000000 R
C14 C 0.27865(17) 0.51382(14) 0.39728(15) 0.0278(3) Uani 1.000000 .
H9aa H 0.27287(17) 0.47605(14) 0.46448(15) 0.0334(4) Uiso 1.000000 R
C3 C 0.12132(15) 0.18907(13) 0.53910(13) 0.0193(2) Uani 1.000000 .
C15 C -0.11400(15) 0.27425(13) 0.15810(13) 0.0184(2) Uani 1.000000 .
C9 C 0.20607(15) 0.43823(13) 0.25591(13) 0.0192(2) Uani 1.000000 .
C20 C -0.18201(17) 0.38768(16) 0.23252(15) 0.0310(3) Uani 1.000000 .
H3ba H -0.11474(17) 0.46310(16) 0.30409(15) 0.0372(4) Uiso 1.000000 R
C17 C -0.38404(17) 0.16283(15) 0.01950(15) 0.0290(3) Uani 1.000000 .
H4ba H -0.45173(17) 0.08739(15) -0.05170(15) 0.0347(4) Uiso 1.000000 R
C19 C -0.35127(19) 0.38790(18) 0.19946(17) 0.0393(4) Uani 1.000000 .
H5ba H -0.39703(19) 0.46367(18) 0.24907(17) 0.0471(5) Uiso 1.000000 R
C11 C 0.2974(2) 0.62807(16) 0.19807(18) 0.0359(4) Uani 1.000000 .
H6ba H 0.3036(2) 0.66664(16) 0.13155(18) 0.0431(4) Uiso 1.000000 R
C16 C -0.21539(16) 0.16126(13) 0.05131(14) 0.0232(3) Uani 1.000000 .
H7ba H -0.17031(16) 0.08511(13) 0.00153(14) 0.0279(3) Uiso 1.000000 R
C5 C 0.08386(18) 0.17352(16) 0.75477(14) 0.0300(3) Uani 1.000000 .
H8ba H 0.03457(18) 0.19983(16) 0.83009(14) 0.0360(4) Uiso 1.000000 R
C18 C -0.45191(17) 0.27546(17) 0.09275(16) 0.0330(3) Uani 1.000000 .
H9ba H -0.56487(17) 0.27601(17) 0.07064(16) 0.0396(4) Uiso 1.000000 R
C6 C 0.19602(19) 0.07659(15) 0.74554(15) 0.0305(3) Uani 1.000000 .
H0ca H 0.22068(19) 0.04034(15) 0.81551(15) 0.0366(4) Uiso 1.000000 R
C10 C 0.21678(18) 0.49594(14) 0.15593(15) 0.0279(3) Uani 1.000000 .
H1ca H 0.16975(18) 0.44560(14) 0.06107(15) 0.0334(4) Uiso 1.000000 R
C12 C 0.36895(18) 0.70291(15) 0.33941(19) 0.0362(4) Uani 1.000000 .
H2ca H 0.42304(18) 0.79158(15) 0.36755(19) 0.0435(4) Uiso 1.000000 R
C13 C 0.35987(19) 0.64599(15) 0.43788(18) 0.0361(4) Uani 1.000000 .
H3ca H 0.40848(19) 0.69635(15) 0.53244(18) 0.0433(4) Uiso 1.000000 R

loop_
_atom_site_aniso_label
_atom_site_aniso_U_11
_atom_site_aniso_U_22
_atom_site_aniso_U_33
_atom_site_aniso_U_12
_atom_site_aniso_U_13
_atom_site_aniso_U_23
P 0.01699(16) 0.01716(16) 0.01457(16) 0.00199(11) 0.00494(11) 0.00710(12)
O 0.0243(5) 0.0235(5) 0.0177(4) 0.0041(4) 0.0083(4) 0.0071(4)
N2 0.0215(5) 0.0230(5) 0.0189(5) 0.0044(4) 0.0066(4) 0.0102(4)
C2 0.0174(5) 0.0170(6) 0.0160(5) -0.0001(4) 0.0033(4) 0.0066(4)
N1 0.0304(6) 0.0256(6) 0.0224(6) 0.0100(5) 0.0055(5) 0.0097(5)
C1 0.0236(6) 0.0247(6) 0.0186(6) 0.0062(5) 0.0061(5) 0.0076(5)
C7 0.0368(8) 0.0271(7) 0.0262(7) 0.0058(6) 0.0015(6) 0.0147(6)
C8 0.0229(6) 0.0194(6) 0.0186(6) -0.0004(5) 0.0007(5) 0.0078(5)
C4 0.0287(7) 0.0365(8) 0.0228(7) 0.0074(6) 0.0099(5) 0.0141(6)
C14 0.0299(7) 0.0226(7) 0.0280(7) 0.0004(5) 0.0003(6) 0.0102(6)
C3 0.0193(6) 0.0213(6) 0.0170(6) -0.0003(5) 0.0027(5) 0.0082(5)
C15 0.0184(6) 0.0218(6) 0.0183(6) 0.0023(5) 0.0053(5) 0.0110(5)
C9 0.0166(5) 0.0186(6) 0.0244(6) 0.0032(5) 0.0065(5) 0.0094(5)
C20 0.0235(7) 0.0318(8) 0.0289(7) 0.0047(6) 0.0061(6) 0.0010(6)
C17 0.0223(6) 0.0306(7) 0.0319(7) -0.0042(5) 0.0004(6) 0.0137(6)
C19 0.0268(7) 0.0457(9) 0.0392(9) 0.0137(7) 0.0127(7) 0.0050(7)
C11 0.0405(8) 0.0289(8) 0.0525(10) 0.0072(6) 0.0232(7) 0.0247(7)
C16 0.0236(6) 0.0206(6) 0.0253(6) 0.0020(5) 0.0037(5) 0.0099(5)
C5 0.0311(7) 0.0413(8) 0.0188(6) -0.0024(6) 0.0065(5) 0.0135(6)
C18 0.0172(6) 0.0494(9) 0.0363(8) 0.0047(6) 0.0074(6) 0.0200(7)
C6 0.0377(8) 0.0327(7) 0.0221(7) -0.0046(6) -0.0012(6) 0.0172(6)
C10 0.0345(7) 0.0256(7) 0.0294(7) 0.0047(6) 0.0135(6) 0.0140(6)
C12 0.0262(7) 0.0199(7) 0.0630(11) 0.0002(6) 0.0117(7) 0.0157(7)
C13 0.0321(8) 0.0229(7) 0.0411(9) -0.0020(6) -0.0045(6) 0.0060(6)

loop_
_atom_type_symbol
_atom_type_scat_dispersion_real
_atom_type_scat_dispersion_imag
_atom_type_scat_Cromer_Mann_a1
_atom_type_scat_Cromer_Mann_a2
_atom_type_scat_Cromer_Mann_a3
_atom_type_scat_Cromer_Mann_a4
_atom_type_scat_Cromer_Mann_b1
_atom_type_scat_Cromer_Mann_b2
_atom_type_scat_Cromer_Mann_b3
_atom_type_scat_Cromer_Mann_b4
_atom_type_scat_Cromer_Mann_c
_atom_type_scat_source
_atom_type_scat_dispersion_source
H 0.00000 0.00000 0.49300 0.32291 0.14019 0.04081 10.51090 26.12570 3.14236 57.79970 0.0030380000826 'International Tables Volume C Table 6.1.1.4 (pp. 500-502)' 'Henke, Gullikson and Davis, At. Data and Nucl. Data Tables, 1993, 54, 2'
C 0.00347 0.00161 2.31000 1.02000 1.58860 0.86500 20.84390 10.20750 0.56870 51.65120 0.215599998832 'International Tables Volume C Table 6.1.1.4 (pp. 500-502)' 'Henke, Gullikson and Davis, At. Data and Nucl. Data Tables, 1993, 54, 2'
N 0.00653 0.00323 12.21260 3.13220 2.01250 1.16630 0.00570 9.89330 28.99750 0.58260 -11.5290002823 'International Tables Volume C Table 6.1.1.4 (pp. 500-502)' 'Henke, Gullikson and Davis, At. Data and Nucl. Data Tables, 1993, 54, 2'
O 0.01158 0.00611 3.04850 2.28680 1.54630 0.86700 13.27710 5.70110 0.32390 32.90890 0.250800013542 'International Tables Volume C Table 6.1.1.4 (pp. 500-502)' 'Henke, Gullikson and Davis, At. Data and Nucl. Data Tables, 1993, 54, 2'
P 0.10434 0.09671 6.43450 4.17910 1.78000 1.49080 1.90670 27.15700 0.52600 68.16450 1.11489999294 'International Tables Volume C Table 6.1.1.4 (pp. 500-502)' 'Henke, Gullikson and Davis, At. Data and Nucl. Data Tables, 1993, 54, 2'

loop_
_geom_angle_atom_site_label_1
_geom_angle_atom_site_label_2
_geom_angle_atom_site_label_3
_geom_angle
C2 P O 109.95(5)
C15 P O 112.80(5)
C15 P C2 106.57(5)
C9 P O 112.96(5)
C9 P C2 106.87(6)
C9 P C15 107.32(6)
C3 N2 C2 116.20(11)
N2 C2 P 119.34(9)
C1 C2 P 118.21(9)
C1 C2 N2 122.43(11)
C8 N1 C1 116.14(11)
N1 C1 C2 122.69(12)
C6 C7 C8 119.82(13)
C7 C8 N1 119.55(12)
C3 C8 N1 121.38(11)
C3 C8 C7 119.07(12)
C5 C4 C3 119.76(13)
C13 C14 C9 119.82(14)
C8 C3 N2 121.14(11)
C4 C3 N2 119.22(12)
C4 C3 C8 119.64(12)
C20 C15 P 123.37(10)
C16 C15 P 116.71(10)
C16 C15 C20 119.91(12)
C14 C9 P 123.81(10)
C10 C9 P 116.69(10)
C10 C9 C14 119.46(12)
C19 C20 C15 119.74(13)
C18 C17 C16 120.50(13)
C18 C19 C20 120.24(14)
C12 C11 C10 120.08(14)
C17 C16 C15 119.74(13)
C6 C5 C4 120.59(13)
C19 C18 C17 119.87(13)
C5 C6 C7 121.10(13)
C11 C10 C9 120.05(14)
C13 C12 C11 120.01(13)
C12 C13 C14 120.57(15)

loop_
_geom_bond_atom_site_label_1
_geom_bond_atom_site_label_2
_geom_bond_distance
P O 1.4869(9)
P C2 1.8199(12)
P C15 1.7986(12)
P C9 1.8020(13)
N2 C2 1.3196(15)
N2 C3 1.3672(16)
C2 C1 1.4189(17)
N1 C1 1.3149(17)
N1 C8 1.3663(17)
C7 C8 1.4174(18)
C7 C6 1.364(2)
C8 C3 1.4184(18)
C4 C3 1.4158(18)
C4 C5 1.3666(19)
C14 C9 1.3908(19)
C14 C13 1.390(2)
C15 C20 1.3903(18)
C15 C16 1.3936(18)
C9 C10 1.3983(18)
C20 C19 1.393(2)
C17 C16 1.3892(19)
C17 C18 1.380(2)
C19 C18 1.388(2)
C11 C10 1.386(2)
C11 C12 1.388(2)
C5 C6 1.407(2)
C12 C13 1.375(2)
